data_7055480
loop_
_publ_author_name
'Sharafi-Kolkeshvandi, Mahnaz'
'Nematollahi, Davood'
'Nikpour, Farzad'
'Salahifar, Eslam'

_publ_section_title
;
 Electrochemical synthesis of 1-N-phenyl-4-(sulfonyl)benzene-1,2-diamine
 derivatives: a mild and regioselective protocol
;
_journal_issue 6
_journal_name_full 'New J. Chem.'
_journal_page_first 5442
_journal_paper_doi 10.1039/C5NJ03514G
_journal_volume 40
_journal_year 2016
_chemical_formula_sum 'C18 H15 Cl N2 O2 S'
_chemical_formula_weight 358.83
_chemical_name_systematic
;
 ?
;
_space_group_IT_number 33
_symmetry_cell_setting orthorhombic
_symmetry_space_group_name_Hall 'P 2c -2n'
_symmetry_space_group_name_H-M 'P n a 21'
_atom_sites_solution_hydrogens geom
_atom_sites_solution_primary direct
_atom_sites_solution_secondary difmap
_audit_creation_method SHELXL-97
_audit_update_record
;
2016-04-08 deposited with the CCDC.
2016-04-13 downloaded from the CCDC.
;
_cell_angle_alpha 90.00
_cell_angle_beta 90.00
_cell_angle_gamma 90.00
_cell_formula_units_Z 8
_cell_length_a 19.109(4)
_cell_length_b 8.8080(18)
_cell_length_c 20.086(4)
_cell_measurement_temperature 298(2)
_cell_volume 3380.7(12)
_computing_cell_refinement 'X-AREA (Stoe & Cie, 2005)'
_computing_data_collection 'X-AREA (Stoe & Cie, 2005)'
_computing_data_reduction 'X-AREA (Stoe & Cie, 2005)'
_computing_molecular_graphics 'ORTEP-3 (Farrugia, 1997)'
_computing_publication_material 'WinGX (Farrugia, 1999)'
_computing_structure_refinement 'SHELXTL (Sheldrick, 2008)'
_computing_structure_solution 'SHELXTL (Sheldrick, 2008)'
_diffrn_ambient_temperature 298(2)
_diffrn_measured_fraction_theta_full 0.999
_diffrn_measured_fraction_theta_max 0.999
_diffrn_measurement_device_type 'Stoe IPDS-II'
_diffrn_measurement_method 'rotation method'
_diffrn_radiation_monochromator graphite
_diffrn_radiation_source 'fine-focus sealed tube'
_diffrn_radiation_type MoK\a
_diffrn_radiation_wavelength 0.71073
_diffrn_reflns_av_R_equivalents 0.0482
_diffrn_reflns_av_sigmaI/netI 0.0536
_diffrn_reflns_limit_h_max 24
_diffrn_reflns_limit_h_min -23
_diffrn_reflns_limit_k_max 11
_diffrn_reflns_limit_k_min -10
_diffrn_reflns_limit_l_max 25
_diffrn_reflns_limit_l_min -25
_diffrn_reflns_number 25341
_diffrn_reflns_theta_full 26.99
_diffrn_reflns_theta_max 26.99
_diffrn_reflns_theta_min 2.52
_exptl_absorpt_coefficient_mu 0.362
_exptl_absorpt_correction_T_max 0.9017
_exptl_absorpt_correction_T_min 0.6971
_exptl_absorpt_correction_type numerical
_exptl_absorpt_process_details '(X-SHAPE and X-RED; Stoe & Cie, 2005)'
_exptl_crystal_colour blue
_exptl_crystal_density_diffrn 1.410
_exptl_crystal_density_method 'not measured'
_exptl_crystal_description irregular
_exptl_crystal_F_000 1488
_exptl_crystal_size_max 0.36
_exptl_crystal_size_mid 0.16
_exptl_crystal_size_min 0.14
_refine_diff_density_max 0.241
_refine_diff_density_min -0.242
_refine_diff_density_rms 0.037
_refine_ls_abs_structure_details 'Flack H D (1983), Acta Cryst. A39, 876-881'
_refine_ls_abs_structure_Flack 0.35(4)
_refine_ls_extinction_method none
_refine_ls_goodness_of_fit_ref 0.852
_refine_ls_hydrogen_treatment mixed
_refine_ls_matrix_type full
_refine_ls_number_parameters 457
_refine_ls_number_reflns 7373
_refine_ls_number_restraints 2
_refine_ls_restrained_S_all 0.852
_refine_ls_R_factor_all 0.0549
_refine_ls_R_factor_gt 0.0344
_refine_ls_shift/su_max 0.000
_refine_ls_shift/su_mean 0.000
_refine_ls_structure_factor_coef Fsqd
_refine_ls_weighting_details 'calc w=1/[\s^2^(Fo^2^)+(0.0303P)^2^+0.0000P] where P=(Fo^2^+2Fc^2^)/3'
_refine_ls_weighting_scheme calc
_refine_ls_wR_factor_gt 0.0617
_refine_ls_wR_factor_ref 0.0654
_reflns_number_gt 5282
_reflns_number_total 7373
_reflns_threshold_expression >2\s(I)
_cod_data_source_file c5nj03514g2.cif
_cod_data_source_block pna
_cod_depositor_comments
;
The following automatic conversions were performed:

'_symmetry_cell_setting' value 'Orthorhombic' changed to
'orthorhombic' according to
/usr/data/users/saulius/crontab/automatic-downloads/rss-feeds/RSC/lib/dictionaries/cif_core.dic
dictionary named 'cif_core.dic' version 2.4.2 from 2011-04-26.

'_exptl_absorpt_correction_type' value 'Numerical' changed to
'numerical' according to
/usr/data/users/saulius/crontab/automatic-downloads/rss-feeds/RSC/lib/dictionaries/cif_core.dic
dictionary named 'cif_core.dic' version 2.4.2 from 2011-04-26.

Automatic conversion script
Id: cif_fix_values 4268 2015-11-12 08:31:59Z antanas 

 Adding full bibliography for 7055480.cif.
;
_cod_original_sg_symbol_H-M 'Pna2(1) '
_cod_database_code 7055480

loop_
_symmetry_equiv_pos_as_xyz
'x, y, z'
'-x, -y, z+1/2'
'-x+1/2, y+1/2, z+1/2'
'x+1/2, -y+1/2, z'

loop_
_atom_site_label
_atom_site_type_symbol
_atom_site_fract_x
_atom_site_fract_y
_atom_site_fract_z
_atom_site_U_iso_or_equiv
_atom_site_adp_type
_atom_site_occupancy
_atom_site_symmetry_multiplicity
_atom_site_calc_flag
_atom_site_refinement_flags
S2 S -0.05884(3) 0.56826(7) 0.68378(3) 0.04052(14) Uani 1 1 d .
S1 S 0.30883(3) 0.55481(7) 0.71431(3) 0.03787(13) Uani 1 1 d .
Cl1 Cl 0.23334(5) 0.59982(13) 0.41251(4) 0.0941(3) Uani 1 1 d .
Cl2 Cl 0.02361(4) 0.72362(11) 0.97738(4) 0.0813(3) Uani 1 1 d .
O2 O 0.29592(10) 0.6988(2) 0.74534(8) 0.0518(5) Uani 1 1 d .
N3 N 0.14536(11) 0.0987(3) 0.59923(10) 0.0434(5) Uani 1 1 d .
N2 N 0.21308(15) 0.0108(3) 0.74270(11) 0.0455(5) Uani 1 1 d .
O1 O 0.37647(8) 0.4852(2) 0.72064(8) 0.0488(4) Uani 1 1 d .
N4 N 0.02681(14) 0.0161(2) 0.66566(11) 0.0450(5) Uani 1 1 d D
C25 C 0.00207(13) 0.4314(3) 0.65535(10) 0.0369(6) Uani 1 1 d .
C30 C -0.01063(13) 0.2795(3) 0.66967(11) 0.0369(6) Uani 1 1 d .
H30 H -0.0507 0.2521 0.6930 0.044 Uiso 1 1 calc R
C6 C 0.29003(12) 0.5725(3) 0.62804(10) 0.0387(5) Uani 1 1 d .
C13 C 0.04814(13) 0.1479(3) 0.86098(11) 0.0398(6) Uani 1 1 d .
C31 C 0.19547(13) 0.1100(3) 0.54758(11) 0.0406(6) Uani 1 1 d .
C12 C 0.18541(14) 0.4786(3) 0.77248(11) 0.0416(6) Uani 1 1 d .
H12 H 0.1787 0.5824 0.7780 0.050 Uiso 1 1 calc R
C21 C 0.00215(14) 0.6735(3) 0.89562(12) 0.0510(7) Uani 1 1 d .
C28 C 0.09770(13) 0.2143(3) 0.61569(11) 0.0363(5) Uani 1 1 d .
C24 C -0.03368(12) 0.6079(3) 0.76741(11) 0.0367(5) Uani 1 1 d .
C7 C 0.24581(12) 0.4247(3) 0.74293(10) 0.0362(5) Uani 1 1 d .
C10 C 0.14478(13) 0.2223(3) 0.78553(11) 0.0351(5) Uani 1 1 d .
N1 N 0.09463(12) 0.1150(3) 0.80740(10) 0.0434(5) Uani 1 1 d .
O3 O -0.04871(10) 0.7052(2) 0.64573(8) 0.0534(5) Uani 1 1 d .
C9 C 0.20580(12) 0.1667(3) 0.75465(10) 0.0351(5) Uani 1 1 d .
C11 C 0.13553(13) 0.3775(3) 0.79359(11) 0.0398(6) Uani 1 1 d .
H11 H 0.0949 0.4134 0.8136 0.048 Uiso 1 1 calc R
C23 C 0.01871(14) 0.7103(3) 0.77944(12) 0.0459(6) Uani 1 1 d .
H23 H 0.0417 0.7567 0.7441 0.055 Uiso 1 1 calc R
C22 C 0.03754(15) 0.7450(3) 0.84442(13) 0.0511(7) Uani 1 1 d .
H22 H 0.0730 0.8144 0.8533 0.061 Uiso 1 1 calc R
C29 C 0.03607(13) 0.1691(3) 0.64932(11) 0.0356(5) Uani 1 1 d .
C8 C 0.25612(13) 0.2689(3) 0.73406(11) 0.0350(5) Uani 1 1 d .
H8 H 0.2970 0.2339 0.7142 0.042 Uiso 1 1 calc R
C19 C -0.06743(16) 0.5349(4) 0.81893(13) 0.0569(8) Uani 1 1 d .
H19 H -0.1020 0.4633 0.8103 0.068 Uiso 1 1 calc R
C26 C 0.06128(14) 0.4760(3) 0.62162(11) 0.0433(6) Uani 1 1 d .
H26 H 0.0693 0.5779 0.6122 0.052 Uiso 1 1 calc R
C20 C -0.04869(15) 0.5705(4) 0.88456(13) 0.0656(8) Uani 1 1 d .
H20 H -0.0711 0.5236 0.9201 0.079 Uiso 1 1 calc R
C2 C 0.22639(17) 0.6903(3) 0.53977(14) 0.0596(8) Uani 1 1 d .
H2 H 0.1957 0.7645 0.5245 0.072 Uiso 1 1 calc R
C5 C 0.32029(14) 0.4722(3) 0.58375(12) 0.0536(7) Uani 1 1 d .
H5 H 0.3521 0.3997 0.5986 0.064 Uiso 1 1 calc R
C18 C 0.07378(14) 0.2076(3) 0.91970(11) 0.0526(7) Uani 1 1 d .
H18 H 0.1207 0.2345 0.9229 0.063 Uiso 1 1 calc R
C4 C 0.30271(16) 0.4811(4) 0.51697(13) 0.0632(8) Uani 1 1 d .
H4 H 0.3227 0.4147 0.4864 0.076 Uiso 1 1 calc R
C27 C 0.10877(13) 0.3656(3) 0.60191(12) 0.0425(6) Uani 1 1 d .
H27 H 0.1489 0.3944 0.5789 0.051 Uiso 1 1 calc R
C14 C -0.02166(14) 0.1105(3) 0.85650(14) 0.0531(7) Uani 1 1 d .
H14 H -0.0396 0.0716 0.8170 0.064 Uiso 1 1 calc R
C36 C 0.17586(15) 0.1581(3) 0.48450(12) 0.0545(7) Uani 1 1 d .
H36 H 0.1307 0.1933 0.4767 0.065 Uiso 1 1 calc R
C17 C 0.02952(18) 0.2277(4) 0.97422(16) 0.0740(9) Uani 1 1 d .
H17 H 0.0469 0.2686 1.0136 0.089 Uiso 1 1 calc R
C3 C 0.25558(15) 0.5884(4) 0.49638(11) 0.0564(7) Uani 1 1 d .
C1 C 0.24331(15) 0.6811(3) 0.60705(13) 0.0530(7) Uani 1 1 d .
H1A H 0.2232 0.7477 0.6375 0.064 Uiso 1 1 calc R
C33 C 0.31021(16) 0.0542(4) 0.50734(17) 0.0716(9) Uani 1 1 d .
H33 H 0.3550 0.0167 0.5149 0.086 Uiso 1 1 calc R
C32 C 0.26347(14) 0.0620(3) 0.55889(14) 0.0534(7) Uani 1 1 d .
H32 H 0.2774 0.0349 0.6016 0.064 Uiso 1 1 calc R
C15 C -0.06538(16) 0.1308(4) 0.91114(19) 0.0746(9) Uani 1 1 d .
H15 H -0.1126 0.1060 0.9080 0.090 Uiso 1 1 calc R
C35 C 0.22463(18) 0.1531(4) 0.43319(14) 0.0715(9) Uani 1 1 d .
H35 H 0.2122 0.1849 0.3906 0.086 Uiso 1 1 calc R
C34 C 0.29201(18) 0.1006(4) 0.44553(18) 0.0772(10) Uani 1 1 d .
H34 H 0.3246 0.0974 0.4112 0.093 Uiso 1 1 calc R
C16 C -0.0391(2) 0.1873(4) 0.96981(18) 0.0833(11) Uani 1 1 d .
H16 H -0.0682 0.1980 1.0066 0.100 Uiso 1 1 calc R
O4 O -0.12631(9) 0.49828(19) 0.68592(10) 0.0533(4) Uani 1 1 d .
H2B H 0.2562(17) -0.013(3) 0.7397(13) 0.054(9) Uiso 1 1 d .
H2A H 0.1896(14) -0.042(3) 0.7741(13) 0.051(8) Uiso 1 1 d .
H4A H -0.0152(15) -0.004(3) 0.6722(12) 0.044(8) Uiso 1 1 d .
H1 H 0.0772(15) 0.064(3) 0.7752(13) 0.060(9) Uiso 1 1 d .
H3 H 0.1561(13) 0.038(3) 0.6301(12) 0.045(8) Uiso 1 1 d .
H4B H 0.0455(14) -0.040(3) 0.6343(12) 0.066(9) Uiso 1 1 d D

loop_
_atom_site_aniso_label
_atom_site_aniso_U_11
_atom_site_aniso_U_22
_atom_site_aniso_U_33
_atom_site_aniso_U_23
_atom_site_aniso_U_13
_atom_site_aniso_U_12
S2 0.0443(3) 0.0346(3) 0.0427(3) -0.0019(3) -0.0010(3) 0.0036(3)
S1 0.0376(3) 0.0378(3) 0.0382(3) 0.0004(3) 0.0009(2) -0.0032(3)
Cl1 0.0838(6) 0.1539(10) 0.0445(4) 0.0154(5) -0.0132(4) -0.0250(6)
Cl2 0.0651(5) 0.1358(8) 0.0428(3) -0.0112(5) -0.0035(3) 0.0113(5)
O2 0.0636(12) 0.0412(10) 0.0506(10) -0.0066(8) 0.0051(9) -0.0087(9)
N3 0.0464(12) 0.0454(14) 0.0384(11) 0.0039(10) 0.0061(10) 0.0053(11)
N2 0.0526(16) 0.0374(13) 0.0466(12) -0.0017(10) 0.0059(11) 0.0007(11)
O1 0.0347(8) 0.0590(11) 0.0526(10) 0.0069(8) -0.0018(8) -0.0043(8)
N4 0.0431(14) 0.0366(13) 0.0552(14) -0.0008(10) 0.0078(10) -0.0029(11)
C25 0.0454(14) 0.0340(14) 0.0312(11) -0.0034(10) -0.0024(10) 0.0016(12)
C30 0.0332(14) 0.0413(14) 0.0361(12) -0.0013(10) 0.0056(10) -0.0016(12)
C6 0.0379(13) 0.0427(14) 0.0354(11) 0.0054(11) 0.0008(10) -0.0058(12)
C13 0.0377(13) 0.0405(15) 0.0412(13) 0.0070(10) 0.0076(10) -0.0006(11)
C31 0.0409(14) 0.0430(14) 0.0380(12) -0.0071(10) 0.0047(10) -0.0041(12)
C12 0.0532(15) 0.0305(13) 0.0412(12) -0.0022(10) 0.0073(11) 0.0070(12)
C21 0.0461(16) 0.0654(19) 0.0414(13) -0.0010(12) 0.0006(11) 0.0107(14)
C28 0.0365(14) 0.0432(15) 0.0293(11) -0.0021(10) 0.0011(10) 0.0006(12)
C24 0.0384(13) 0.0325(13) 0.0394(12) 0.0001(10) 0.0037(10) 0.0039(11)
C7 0.0400(13) 0.0380(15) 0.0306(11) 0.0028(9) 0.0015(9) 0.0010(11)
C10 0.0360(14) 0.0418(14) 0.0276(11) 0.0023(10) -0.0001(10) -0.0012(12)
N1 0.0465(13) 0.0479(14) 0.0359(11) -0.0029(10) 0.0052(9) -0.0085(11)
O3 0.0742(14) 0.0403(11) 0.0458(9) 0.0042(8) -0.0032(9) 0.0092(10)
C9 0.0430(14) 0.0346(13) 0.0278(11) 0.0026(9) -0.0011(10) 0.0013(11)
C11 0.0377(13) 0.0400(15) 0.0416(13) 0.0015(11) 0.0083(10) 0.0061(12)
C23 0.0539(16) 0.0408(14) 0.0432(14) 0.0061(11) 0.0036(12) -0.0034(13)
C22 0.0521(17) 0.0489(17) 0.0522(15) -0.0028(12) -0.0030(12) -0.0032(14)
C29 0.0409(14) 0.0343(14) 0.0316(11) -0.0007(9) -0.0020(10) -0.0028(11)
C8 0.0335(13) 0.0397(14) 0.0318(11) -0.0005(9) 0.0041(10) 0.0060(11)
C19 0.0523(17) 0.063(2) 0.0553(15) -0.0009(13) 0.0061(12) -0.0160(15)
C26 0.0525(15) 0.0352(15) 0.0423(13) 0.0014(10) 0.0049(12) -0.0066(13)
C20 0.0601(17) 0.093(2) 0.0436(14) 0.0109(15) 0.0115(13) -0.0089(19)
C2 0.0599(19) 0.0592(19) 0.0597(17) 0.0151(15) -0.0136(15) -0.0025(17)
C5 0.0544(16) 0.0622(19) 0.0443(13) -0.0025(12) 0.0030(12) 0.0124(14)
C18 0.0457(15) 0.0733(19) 0.0388(13) 0.0011(12) 0.0005(11) -0.0012(14)
C4 0.0617(19) 0.081(2) 0.0469(15) -0.0061(14) 0.0058(13) 0.0021(18)
C27 0.0423(14) 0.0474(16) 0.0379(13) 0.0004(11) 0.0088(11) -0.0050(13)
C14 0.0469(16) 0.0520(17) 0.0605(16) -0.0004(13) 0.0029(13) -0.0071(14)
C36 0.0504(16) 0.074(2) 0.0393(13) -0.0073(13) -0.0004(12) -0.0030(14)
C17 0.081(2) 0.097(3) 0.0434(13) -0.0081(17) 0.0158(16) -0.002(2)
C3 0.0545(16) 0.078(2) 0.0368(13) 0.0105(13) -0.0013(11) -0.0236(17)
C1 0.0589(17) 0.0524(18) 0.0478(15) 0.0051(12) -0.0032(12) 0.0038(15)
C33 0.0449(17) 0.084(2) 0.086(2) -0.0115(19) 0.0123(16) 0.0032(18)
C32 0.0423(15) 0.0562(17) 0.0617(16) -0.0045(14) -0.0003(12) 0.0021(14)
C15 0.0460(16) 0.079(2) 0.099(2) 0.008(2) 0.0224(18) -0.0067(17)
C35 0.081(2) 0.096(3) 0.0378(14) -0.0060(14) 0.0088(15) -0.016(2)
C34 0.066(2) 0.090(3) 0.076(2) -0.0198(19) 0.0332(17) -0.0052(19)
C16 0.077(2) 0.100(3) 0.073(2) -0.002(2) 0.0410(19) -0.002(2)
O4 0.0393(9) 0.0513(10) 0.0691(11) -0.0106(9) -0.0035(9) 0.0038(9)

loop_
_atom_type_symbol
_atom_type_description
_atom_type_scat_dispersion_real
_atom_type_scat_dispersion_imag
_atom_type_scat_source
C C 0.0033 0.0016 'International Tables Vol C Tables 4.2.6.8 and 6.1.1.4'
H H 0.0000 0.0000 'International Tables Vol C Tables 4.2.6.8 and 6.1.1.4'
N N 0.0061 0.0033 'International Tables Vol C Tables 4.2.6.8 and 6.1.1.4'
O O 0.0106 0.0060 'International Tables Vol C Tables 4.2.6.8 and 6.1.1.4'
S S 0.1246 0.1234 'International Tables Vol C Tables 4.2.6.8 and 6.1.1.4'
Cl Cl 0.1484 0.1585 'International Tables Vol C Tables 4.2.6.8 and 6.1.1.4'

loop_
_geom_angle_atom_site_label_1
_geom_angle_atom_site_label_2
_geom_angle_atom_site_label_3
_geom_angle
O4 S2 O3 119.87(11)
O4 S2 C25 108.00(11)
O3 S2 C25 108.10(11)
O4 S2 C24 107.42(11)
O3 S2 C24 107.44(11)
C25 S2 C24 105.07(10)
O2 S1 O1 119.59(11)
O2 S1 C7 108.44(11)
O1 S1 C7 108.00(11)
O2 S1 C6 108.14(12)
O1 S1 C6 107.81(11)
C7 S1 C6 103.74(11)
C28 N3 C31 124.1(2)
C28 N3 H3 116.3(17)
C31 N3 H3 114.7(18)
C9 N2 H2B 110.3(19)
C9 N2 H2A 109.4(17)
H2B N2 H2A 114(3)
C29 N4 H4A 111.3(17)
C29 N4 H4B 109(2)
H4A N4 H4B 113(3)
C26 C25 C30 121.3(2)
C26 C25 S2 120.35(19)
C30 C25 S2 118.29(18)
C29 C30 C25 120.2(2)
C29 C30 H30 119.9
C25 C30 H30 119.9
C1 C6 C5 121.3(2)
C1 C6 S1 119.45(18)
C5 C6 S1 119.18(19)
C14 C13 C18 119.4(2)
C14 C13 N1 120.4(2)
C18 C13 N1 120.1(2)
C32 C31 C36 119.8(2)
C32 C31 N3 119.5(2)
C36 C31 N3 120.5(2)
C11 C12 C7 119.3(2)
C11 C12 H12 120.3
C7 C12 H12 120.3
C20 C21 C22 122.5(2)
C20 C21 Cl2 119.6(2)
C22 C21 Cl2 117.9(2)
C27 C28 N3 123.6(2)
C27 C28 C29 119.7(2)
N3 C28 C29 116.6(2)
C23 C24 C19 121.1(2)
C23 C24 S2 119.52(17)
C19 C24 S2 119.4(2)
C12 C7 C8 120.7(2)
C12 C7 S1 119.20(18)
C8 C7 S1 120.11(18)
C11 C10 C9 120.0(2)
C11 C10 N1 122.3(2)
C9 C10 N1 117.7(2)
C10 N1 C13 121.4(2)
C10 N1 H1 112.4(18)
C13 N1 H1 115.8(19)
C8 C9 N2 121.2(2)
C8 C9 C10 118.8(2)
N2 C9 C10 119.9(2)
C12 C11 C10 121.0(2)
C12 C11 H11 119.5
C10 C11 H11 119.5
C24 C23 C22 120.0(2)
C24 C23 H23 120.0
C22 C23 H23 120.0
C21 C22 C23 118.2(3)
C21 C22 H22 120.9
C23 C22 H22 120.9
C30 C29 N4 121.8(2)
C30 C29 C28 118.7(2)
N4 C29 C28 119.2(2)
C9 C8 C7 120.3(2)
C9 C8 H8 119.9
C7 C8 H8 119.9
C24 C19 C20 118.8(3)
C24 C19 H19 120.6
C20 C19 H19 120.6
C25 C26 C27 118.6(2)
C25 C26 H26 120.7
C27 C26 H26 120.7
C21 C20 C19 119.3(3)
C21 C20 H20 120.3
C19 C20 H20 120.3
C3 C2 C1 119.0(3)
C3 C2 H2 120.5
C1 C2 H2 120.5
C6 C5 C4 119.1(3)
C6 C5 H5 120.4
C4 C5 H5 120.4
C13 C18 C17 120.2(3)
C13 C18 H18 119.9
C17 C18 H18 119.9
C3 C4 C5 119.4(3)
C3 C4 H4 120.3
C5 C4 H4 120.3
C28 C27 C26 121.3(2)
C28 C27 H27 119.3
C26 C27 H27 119.3
C13 C14 C15 120.0(3)
C13 C14 H14 120.0
C15 C14 H14 120.0
C31 C36 C35 119.1(3)
C31 C36 H36 120.5
C35 C36 H36 120.5
C16 C17 C18 120.0(3)
C16 C17 H17 120.0
C18 C17 H17 120.0
C4 C3 C2 121.9(2)
C4 C3 Cl1 119.5(2)
C2 C3 Cl1 118.6(2)
C6 C1 C2 119.3(3)
C6 C1 H1A 120.4
C2 C1 H1A 120.4
C34 C33 C32 120.8(3)
C34 C33 H33 119.6
C32 C33 H33 119.6
C33 C32 C31 120.2(3)
C33 C32 H32 119.9
C31 C32 H32 119.9
C16 C15 C14 120.2(3)
C16 C15 H15 119.9
C14 C15 H15 119.9
C34 C35 C36 119.9(3)
C34 C35 H35 120.0
C36 C35 H35 120.0
C33 C34 C35 120.2(3)
C33 C34 H34 119.9
C35 C34 H34 119.9
C17 C16 C15 120.2(3)
C17 C16 H16 119.9
C15 C16 H16 119.9

loop_
_geom_bond_atom_site_label_1
_geom_bond_atom_site_label_2
_geom_bond_distance
S2 O4 1.4297(19)
S2 O3 1.4413(19)
S2 C25 1.770(2)
S2 C24 1.782(2)
S1 O2 1.4342(18)
S1 O1 1.4360(18)
S1 C7 1.759(2)
S1 C6 1.777(2)
Cl1 C3 1.740(2)
Cl2 C21 1.749(3)
N3 C28 1.405(3)
N3 C31 1.415(3)
N3 H3 0.84(2)
N2 C9 1.401(3)
N2 H2B 0.85(3)
N2 H2A 0.90(3)
N4 C29 1.398(3)
N4 H4A 0.83(3)
N4 H4B 0.878(17)
C25 C26 1.376(3)
C25 C30 1.390(3)
C30 C29 1.382(3)
C30 H30 0.9300
C6 C1 1.374(3)
C6 C5 1.381(3)
C13 C14 1.377(3)
C13 C18 1.381(3)
C13 N1 1.425(3)
C31 C32 1.385(4)
C31 C36 1.388(3)
C12 C11 1.372(3)
C12 C7 1.382(3)
C12 H12 0.9300
C21 C20 1.347(4)
C21 C22 1.383(4)
C28 C27 1.378(3)
C28 C29 1.415(3)
C24 C23 1.369(3)
C24 C19 1.378(3)
C7 C8 1.397(3)
C10 C11 1.387(3)
C10 C9 1.409(3)
C10 N1 1.416(3)
N1 H1 0.86(3)
C9 C8 1.381(3)
C11 H11 0.9300
C23 C22 1.388(4)
C23 H23 0.9300
C22 H22 0.9300
C8 H8 0.9300
C19 C20 1.402(4)
C19 H19 0.9300
C26 C27 1.388(4)
C26 H26 0.9300
C20 H20 0.9300
C2 C3 1.370(4)
C2 C1 1.392(4)
C2 H2 0.9300
C5 C4 1.385(4)
C5 H5 0.9300
C18 C17 1.395(4)
C18 H18 0.9300
C4 C3 1.369(4)
C4 H4 0.9300
C27 H27 0.9300
C14 C15 1.391(4)
C14 H14 0.9300
C36 C35 1.390(4)
C36 H36 0.9300
C17 C16 1.361(5)
C17 H17 0.9300
C1 H1A 0.9300
C33 C34 1.352(5)
C33 C32 1.369(4)
C33 H33 0.9300
C32 H32 0.9300
C15 C16 1.374(5)
C15 H15 0.9300
C35 C34 1.390(5)
C35 H35 0.9300
C34 H34 0.9300
C16 H16 0.9300

loop_
_geom_torsion_atom_site_label_1
_geom_torsion_atom_site_label_2
_geom_torsion_atom_site_label_3
_geom_torsion_atom_site_label_4
_geom_torsion
O4 S2 C25 C26 151.78(19)
O3 S2 C25 C26 20.7(2)
C24 S2 C25 C26 -93.8(2)
O4 S2 C25 C30 -30.0(2)
O3 S2 C25 C30 -161.09(17)
C24 S2 C25 C30 84.4(2)
C26 C25 C30 C29 -0.8(3)
S2 C25 C30 C29 -179.02(18)
O2 S1 C6 C1 -25.5(2)
O1 S1 C6 C1 -156.2(2)
C7 S1 C6 C1 89.5(2)
O2 S1 C6 C5 157.4(2)
O1 S1 C6 C5 26.8(2)
C7 S1 C6 C5 -87.6(2)
C28 N3 C31 C32 135.5(3)
C28 N3 C31 C36 -49.2(3)
C31 N3 C28 C27 -24.1(4)
C31 N3 C28 C29 157.0(2)
O4 S2 C24 C23 -162.22(19)
O3 S2 C24 C23 -32.0(2)
C25 S2 C24 C23 83.0(2)
O4 S2 C24 C19 17.7(2)
O3 S2 C24 C19 147.9(2)
C25 S2 C24 C19 -97.2(2)
C11 C12 C7 C8 0.4(3)
C11 C12 C7 S1 178.65(18)
O2 S1 C7 C12 17.8(2)
O1 S1 C7 C12 148.72(18)
C6 S1 C7 C12 -97.04(19)
O2 S1 C7 C8 -164.00(17)
O1 S1 C7 C8 -33.0(2)
C6 S1 C7 C8 81.2(2)
C11 C10 N1 C13 -26.4(3)
C9 C10 N1 C13 153.6(2)
C14 C13 N1 C10 136.3(3)
C18 C13 N1 C10 -48.4(3)
C11 C10 C9 C8 1.3(3)
N1 C10 C9 C8 -178.8(2)
C11 C10 C9 N2 -175.9(2)
N1 C10 C9 N2 4.1(3)
C7 C12 C11 C10 -0.2(3)
C9 C10 C11 C12 -0.7(3)
N1 C10 C11 C12 179.3(2)
C19 C24 C23 C22 -1.5(4)
S2 C24 C23 C22 178.3(2)
C20 C21 C22 C23 1.1(4)
Cl2 C21 C22 C23 -177.4(2)
C24 C23 C22 C21 0.1(4)
C25 C30 C29 N4 176.8(2)
C25 C30 C29 C28 2.0(3)
C27 C28 C29 C30 -2.2(3)
N3 C28 C29 C30 176.6(2)
C27 C28 C29 N4 -177.2(2)
N3 C28 C29 N4 1.7(3)
N2 C9 C8 C7 176.1(2)
C10 C9 C8 C7 -1.0(3)
C12 C7 C8 C9 0.2(3)
S1 C7 C8 C9 -178.04(17)
C23 C24 C19 C20 1.9(4)
S2 C24 C19 C20 -178.0(2)
C30 C25 C26 C27 -0.1(3)
S2 C25 C26 C27 178.09(18)
C22 C21 C20 C19 -0.7(4)
Cl2 C21 C20 C19 177.7(2)
C24 C19 C20 C21 -0.7(4)
C1 C6 C5 C4 -0.4(4)
S1 C6 C5 C4 176.6(2)
C14 C13 C18 C17 0.9(4)
N1 C13 C18 C17 -174.4(3)
C6 C5 C4 C3 -0.3(4)
N3 C28 C27 C26 -177.4(2)
C29 C28 C27 C26 1.4(3)
C25 C26 C27 C28 -0.2(4)
C18 C13 C14 C15 -1.0(4)
N1 C13 C14 C15 174.4(3)
C32 C31 C36 C35 1.8(4)
N3 C31 C36 C35 -173.4(2)
C13 C18 C17 C16 0.5(5)
C5 C4 C3 C2 1.6(4)
C5 C4 C3 Cl1 180.0(2)
C1 C2 C3 C4 -2.3(4)
C1 C2 C3 Cl1 179.4(2)
C5 C6 C1 C2 -0.2(4)
S1 C6 C1 C2 -177.2(2)
C3 C2 C1 C6 1.5(4)
C34 C33 C32 C31 3.5(5)
C36 C31 C32 C33 -3.5(4)
N3 C31 C32 C33 171.8(3)
C13 C14 C15 C16 -0.4(5)
C31 C36 C35 C34 -0.1(4)
C32 C33 C34 C35 -1.8(6)
C36 C35 C34 C33 0.1(5)
C18 C17 C16 C15 -1.8(5)
C14 C15 C16 C17 1.8(5)
